data_2216157
loop_
_publ_author_name
'Gulay, L. D.'
'Daszkiewicz, M.'
'Pietraszko, A.'

_publ_section_title
;
 Evidence of a centre of symmetry: redetermination of Ni~2.60~Te~2~
 from single-crystal data
;
_journal_coeditor_code WM2152
_journal_issue 11
_journal_name_full 'Acta Crystallographica Section E'
_journal_page_first i188
_journal_page_last i188
_journal_paper_doi 10.1107/S1600536807050568
_journal_volume 63
_journal_year 2007
_chemical_formula_iupac 'Ni2.60 Te2'
_chemical_formula_structural 'Ni2.60 Te2'
_chemical_formula_sum 'Ni2.6 Te2'
_chemical_formula_weight 407.85
_chemical_name_systematic
;
nickel telluride
;
_space_group_IT_number 62
_symmetry_cell_setting orthorhombic
_symmetry_space_group_name_Hall '-P 2ac 2n'
_symmetry_space_group_name_H-M 'P n m a'
_atom_sites_solution_primary direct
_atom_sites_solution_secondary difmap
_audit_creation_method SHELXL-97
_cell_angle_alpha 90.00
_cell_angle_beta 90.00
_cell_angle_gamma 90.00
_cell_formula_units_Z 4
_cell_length_a 12.380(2)
_cell_length_b 3.9192(8)
_cell_length_c 6.8818(13)
_cell_measurement_reflns_used 329
_cell_measurement_temperature 293(2)
_cell_measurement_theta_max 24.98
_cell_measurement_theta_min 3.39
_cell_volume 333.90(11)
_computing_cell_refinement 'CrysAlis RED (Oxford Diffraction, 2007)'
_computing_data_collection 'CrysAlis CCD (Oxford Diffraction, 2007)'
_computing_data_reduction 'CrysAlis RED (Oxford Diffraction, 2007)'
_computing_molecular_graphics 'DIAMOND (Brandenburg, 2005)'
_computing_publication_material 'publCIF (Westrip, 2007)'
_computing_structure_refinement 'SHELXL97 (Sheldrick, 1997)'
_computing_structure_solution 'SHELXS97 (Sheldrick, 1997)'
_diffrn_ambient_temperature 293(2)
_diffrn_detector_area_resol_mean '1024x1024 with blocks 2x2, 33.133pixel/mm'
_diffrn_measured_fraction_theta_full 0.977
_diffrn_measured_fraction_theta_max 0.977
_diffrn_measurement_device_type 'Kuma KM-4 with CCD area-detector'
_diffrn_measurement_method \w
_diffrn_radiation_monochromator graphite
_diffrn_radiation_source 'fine-focus sealed tube'
_diffrn_radiation_type MoK\a
_diffrn_radiation_wavelength 0.71073
_diffrn_reflns_av_R_equivalents 0.0675
_diffrn_reflns_av_sigmaI/netI 0.0316
_diffrn_reflns_limit_h_max 12
_diffrn_reflns_limit_h_min -14
_diffrn_reflns_limit_k_max 4
_diffrn_reflns_limit_k_min -4
_diffrn_reflns_limit_l_max 8
_diffrn_reflns_limit_l_min -8
_diffrn_reflns_number 2788
_diffrn_reflns_theta_full 24.98
_diffrn_reflns_theta_max 24.98
_diffrn_reflns_theta_min 3.39
_diffrn_standards_number 0
_exptl_absorpt_coefficient_mu 31.388
_exptl_absorpt_correction_T_max 0.3234
_exptl_absorpt_correction_T_min 0.0509
_exptl_absorpt_correction_type numerical
_exptl_absorpt_process_details 'CrysAlis Red (Oxford Diffraction, 2007)'
_exptl_crystal_colour black
_exptl_crystal_density_diffrn 8.113
_exptl_crystal_density_method 'not measured'
_exptl_crystal_description prism
_exptl_crystal_F_000 707
_exptl_crystal_size_max 0.14
_exptl_crystal_size_mid 0.09
_exptl_crystal_size_min 0.04
_refine_diff_density_max 1.232
_refine_diff_density_min -1.448
_refine_ls_extinction_coef 0.0020(3)
_refine_ls_extinction_expression Fc^*^=kFc[1+0.001xFc^2^\l^3^/sin(2\q)]^-1/4^
_refine_ls_extinction_method 'SHELXL97 (Sheldrick, 1997)'
_refine_ls_goodness_of_fit_ref 1.096
_refine_ls_matrix_type full
_refine_ls_number_parameters 32
_refine_ls_number_reflns 335
_refine_ls_number_restraints 0
_refine_ls_restrained_S_all 1.096
_refine_ls_R_factor_all 0.0260
_refine_ls_R_factor_gt 0.0254
_refine_ls_shift/su_max 0.000
_refine_ls_shift/su_mean 0.000
_refine_ls_structure_factor_coef Fsqd
_refine_ls_weighting_details 'w=1/[\s^2^(Fo^2^)+(0.0225P)^2^+4.6665P] where P=(Fo^2^+2Fc^2^)/3'
_refine_ls_weighting_scheme calc
_refine_ls_wR_factor_gt 0.0593
_refine_ls_wR_factor_ref 0.0600
_reflns_number_gt 329
_reflns_number_total 335
_reflns_threshold_expression I>2\s(I)
_cod_data_source_file wm2152.cif
_cod_data_source_block I
_cod_original_cell_volume 333.91(12)
_cod_original_formula_sum 'Ni2.60 Te2'
_cod_database_code 2216157
_cod_database_fobs_code 2216157

loop_
_symmetry_equiv_pos_as_xyz
'x, y, z'
'-x+1/2, -y, z+1/2'
'-x, y+1/2, -z'
'x+1/2, -y+1/2, -z+1/2'
'-x, -y, -z'
'x-1/2, y, -z-1/2'
'x, -y-1/2, z'
'-x-1/2, y-1/2, z-1/2'

loop_
_atom_site_type_symbol
_atom_site_label
_atom_site_fract_x
_atom_site_fract_y
_atom_site_fract_z
_atom_site_U_iso_or_equiv
_atom_site_adp_type
_atom_site_calc_flag
_atom_site_refinement_flags
_atom_site_occupancy
Ni Ni1 0.05235(10) 0.2500 0.4203(2) 0.0152(4) Uani d S 1
Ni Ni2 0.14310(14) 0.2500 0.0802(3) 0.0185(4) Uani d SP 0.80
Ni Ni3 0.15349(14) -0.2500 0.5956(3) 0.0191(5) Uani d SP 0.80
Te Te1 0.25343(5) 0.2500 0.42149(10) 0.0131(3) Uani d S 1
Te Te2 0.00373(5) 0.2500 0.78163(10) 0.0146(3) Uani d S 1

loop_
_atom_site_aniso_label
_atom_site_aniso_U_11
_atom_site_aniso_U_22
_atom_site_aniso_U_33
_atom_site_aniso_U_12
_atom_site_aniso_U_13
_atom_site_aniso_U_23
Ni1 0.0131(7) 0.0139(7) 0.0186(8) 0.000 0.0020(6) 0.000
Ni2 0.0139(9) 0.0235(9) 0.0182(10) 0.000 0.0043(7) 0.000
Ni3 0.0109(9) 0.0182(9) 0.0283(11) 0.000 -0.0046(8) 0.000
Te1 0.0095(4) 0.0123(4) 0.0174(5) 0.000 -0.0001(2) 0.000
Te2 0.0159(5) 0.0117(4) 0.0162(4) 0.000 -0.0007(3) 0.000

loop_
_atom_type_symbol
_atom_type_description
_atom_type_scat_dispersion_real
_atom_type_scat_dispersion_imag
_atom_type_scat_source
Ni Ni 0.3393 1.1124 'International Tables Vol C Tables 4.2.6.8 and 6.1.1.4'
Te Te -0.5308 1.6751 'International Tables Vol C Tables 4.2.6.8 and 6.1.1.4'

loop_
_geom_angle_atom_site_label_1
_geom_angle_atom_site_label_2
_geom_angle_atom_site_label_3
_geom_angle_site_symmetry_1
_geom_angle_site_symmetry_3
_geom_angle
Te1 Ni1 Te2 . 5_556 106.22(4)
Te1 Ni1 Te2 . 5_566 106.22(4)
Te2 Ni1 Te2 5_556 5_566 103.18(6)
Te1 Ni1 Ni3 . 5_556 177.72(8)
Te2 Ni1 Ni3 5_556 5_556 72.47(4)
Te2 Ni1 Ni3 5_566 5_556 72.47(4)
Te1 Ni1 Te2 . . 103.43(5)
Te2 Ni1 Te2 5_556 . 118.35(4)
Te2 Ni1 Te2 5_566 . 118.35(4)
Ni3 Ni1 Te2 5_556 . 78.85(6)
Te1 Ni1 Ni1 . 5_556 119.91(6)
Te2 Ni1 Ni1 5_556 5_556 60.26(4)
Te2 Ni1 Ni1 5_566 5_556 133.51(8)
Ni3 Ni1 Ni1 5_556 5_556 61.23(5)
Te2 Ni1 Ni1 . 5_556 58.08(5)
Te1 Ni1 Ni1 . 5_566 119.91(6)
Te2 Ni1 Ni1 5_556 5_566 133.51(8)
Te2 Ni1 Ni1 5_566 5_566 60.26(4)
Ni3 Ni1 Ni1 5_556 5_566 61.23(5)
Te2 Ni1 Ni1 . 5_566 58.08(5)
Ni1 Ni1 Ni1 5_556 5_566 98.19(8)
Te1 Ni1 Ni2 . . 64.54(5)
Te2 Ni1 Ni2 5_556 . 67.61(4)
Te2 Ni1 Ni2 5_566 . 67.61(4)
Ni3 Ni1 Ni2 5_556 . 113.18(8)
Te2 Ni1 Ni2 . . 167.97(7)
Ni1 Ni1 Ni2 5_556 . 126.70(6)
Ni1 Ni1 Ni2 5_566 . 126.70(6)
Te1 Ni1 Ni3 . 1_565 61.35(4)
Te2 Ni1 Ni3 5_556 1_565 167.10(6)
Te2 Ni1 Ni3 5_566 1_565 78.60(4)
Ni3 Ni1 Ni3 5_556 1_565 119.82(5)
Te2 Ni1 Ni3 . 1_565 70.43(5)
Ni1 Ni1 Ni3 5_556 1_565 127.56(9)
Ni1 Ni1 Ni3 5_566 1_565 58.59(5)
Ni2 Ni1 Ni3 . 1_565 102.02(6)
Te1 Ni1 Ni3 . . 61.35(4)
Te2 Ni1 Ni3 5_556 . 78.60(4)
Te2 Ni1 Ni3 5_566 . 167.10(6)
Ni3 Ni1 Ni3 5_556 . 119.82(5)
Te2 Ni1 Ni3 . . 70.43(5)
Ni1 Ni1 Ni3 5_556 . 58.59(5)
Ni1 Ni1 Ni3 5_566 . 127.56(9)
Ni2 Ni1 Ni3 . . 102.02(6)
Ni3 Ni1 Ni3 1_565 . 96.84(7)
Ni3 Ni2 Te1 2_554 2_564 61.47(4)
Ni3 Ni2 Te1 2_554 2_554 61.47(4)
Te1 Ni2 Te1 2_564 2_554 98.67(6)
Ni3 Ni2 Ni1 2_554 . 113.23(8)
Te1 Ni2 Ni1 2_564 . 126.56(4)
Te1 Ni2 Ni1 2_554 . 126.56(4)
Ni3 Ni2 Te2 2_554 1_554 132.43(8)
Te1 Ni2 Te2 2_564 1_554 89.72(5)
Te1 Ni2 Te2 2_554 1_554 89.72(5)
Ni1 Ni2 Te2 . 1_554 114.34(7)
Ni3 Ni2 Te1 2_554 . 57.41(6)
Te1 Ni2 Te1 2_564 . 96.67(5)
Te1 Ni2 Te1 2_554 . 96.67(5)
Ni1 Ni2 Te1 . . 55.82(5)
Te2 Ni2 Te1 1_554 . 170.16(8)
Ni3 Ni2 Te2 2_554 5_556 128.76(5)
Te1 Ni2 Te2 2_564 5_556 169.54(7)
Te1 Ni2 Te2 2_554 5_556 86.30(2)
Ni1 Ni2 Te2 . 5_556 54.59(3)
Te2 Ni2 Te2 1_554 5_556 81.06(5)
Te1 Ni2 Te2 . 5_556 91.86(5)
Ni3 Ni2 Te2 2_554 5_566 128.76(5)
Te1 Ni2 Te2 2_564 5_566 86.30(2)
Te1 Ni2 Te2 2_554 5_566 169.54(7)
Ni1 Ni2 Te2 . 5_566 54.59(3)
Te2 Ni2 Te2 1_554 5_566 81.06(5)
Te1 Ni2 Te2 . 5_566 91.86(5)
Te2 Ni2 Te2 5_556 5_566 87.38(5)
Ni2 Ni3 Te1 2 2 65.21(6)
Ni2 Ni3 Ni1 2 5_556 175.12(10)
Te1 Ni3 Ni1 2 5_556 119.66(8)
Ni2 Ni3 Te1 2 . 60.45(4)
Te1 Ni3 Te1 2 . 101.05(5)
Ni1 Ni3 Te1 5_556 . 117.01(5)
Ni2 Ni3 Te1 2 1_545 60.45(4)
Te1 Ni3 Te1 2 1_545 101.05(5)
Ni1 Ni3 Te1 5_556 1_545 117.01(5)
Te1 Ni3 Te1 . 1_545 97.37(6)
Ni2 Ni3 Ni1 2 1_545 117.27(6)
Te1 Ni3 Ni1 2 1_545 128.90(4)
Ni1 Ni3 Ni1 5_556 1_545 60.18(5)
Te1 Ni3 Ni1 . 1_545 125.24(7)
Te1 Ni3 Ni1 1_545 1_545 56.86(3)
Ni2 Ni3 Ni1 2 . 117.27(6)
Te1 Ni3 Ni1 2 . 128.90(4)
Ni1 Ni3 Ni1 5_556 . 60.18(5)
Te1 Ni3 Ni1 . . 56.86(3)
Te1 Ni3 Ni1 1_545 . 125.24(7)
Ni1 Ni3 Ni1 1_545 . 96.84(7)
Ni2 Ni3 Te2 2 1_545 129.67(5)
Te1 Ni3 Te2 2 1_545 84.40(5)
Ni1 Ni3 Te2 5_556 1_545 52.99(4)
Te1 Ni3 Te2 . 1_545 169.83(6)
Te1 Ni3 Te2 1_545 1_545 89.91(2)
Ni1 Ni3 Te2 1_545 1_545 53.82(4)
Ni1 Ni3 Te2 . 1_545 113.05(6)
Ni2 Ni3 Te2 2 . 129.67(5)
Te1 Ni3 Te2 2 . 84.40(5)
Ni1 Ni3 Te2 5_556 . 52.99(4)
Te1 Ni3 Te2 . . 89.91(2)
Te1 Ni3 Te2 1_545 . 169.83(6)
Ni1 Ni3 Te2 1_545 . 113.05(6)
Ni1 Ni3 Te2 . . 53.82(4)
Te2 Ni3 Te2 1_545 . 82.03(5)
Ni1 Te1 Ni3 . 2_554 117.01(6)
Ni1 Te1 Ni2 . 2_565 119.82(4)
Ni3 Te1 Ni2 2_554 2_565 98.59(5)
Ni1 Te1 Ni2 . 2 119.82(4)
Ni3 Te1 Ni2 2_554 2 98.59(5)
Ni2 Te1 Ni2 2_565 2 98.67(6)
Ni1 Te1 Ni3 . 1_565 61.78(4)
Ni3 Te1 Ni3 2_554 1_565 128.70(4)
Ni2 Te1 Ni3 2_565 1_565 58.08(6)
Ni2 Te1 Ni3 2 1_565 127.64(6)
Ni1 Te1 Ni3 . . 61.78(4)
Ni3 Te1 Ni3 2_554 . 128.70(4)
Ni2 Te1 Ni3 2_565 . 127.64(6)
Ni2 Te1 Ni3 2 . 58.08(6)
Ni3 Te1 Ni3 1_565 . 97.37(6)
Ni1 Te1 Ni2 . . 59.64(5)
Ni3 Te1 Ni2 2_554 . 57.38(6)
Ni2 Te1 Ni2 2_565 . 127.93(4)
Ni2 Te1 Ni2 2 . 127.93(4)
Ni3 Te1 Ni2 1_565 . 99.12(5)
Ni3 Te1 Ni2 . . 99.12(5)
Ni1 Te2 Ni1 5_556 5_566 103.18(6)
Ni1 Te2 Ni1 5_556 . 61.65(4)
Ni1 Te2 Ni1 5_566 . 61.65(4)
Ni1 Te2 Ni2 5_556 1_556 127.17(3)
Ni1 Te2 Ni2 5_566 1_556 127.17(3)
Ni1 Te2 Ni2 . 1_556 126.37(5)
Ni1 Te2 Ni2 5_556 5_556 57.80(4)
Ni1 Te2 Ni2 5_566 5_556 123.34(5)
Ni1 Te2 Ni2 . 5_556 118.46(4)
Ni2 Te2 Ni2 1_556 5_556 98.94(5)
Ni1 Te2 Ni2 5_556 5_566 123.34(5)
Ni1 Te2 Ni2 5_566 5_566 57.80(4)
Ni1 Te2 Ni2 . 5_566 118.46(4)
Ni2 Te2 Ni2 1_556 5_566 98.94(5)
Ni2 Te2 Ni2 5_556 5_566 87.38(5)
Ni1 Te2 Ni3 5_556 1_565 116.64(5)
Ni1 Te2 Ni3 5_566 1_565 54.54(4)
Ni1 Te2 Ni3 . 1_565 55.75(4)
Ni2 Te2 Ni3 1_556 1_565 85.93(5)
Ni2 Te2 Ni3 5_556 1_565 174.17(5)
Ni2 Te2 Ni3 5_566 1_565 95.06(4)
Ni1 Te2 Ni3 5_556 . 54.54(4)
Ni1 Te2 Ni3 5_566 . 116.64(5)
Ni1 Te2 Ni3 . . 55.75(4)
Ni2 Te2 Ni3 1_556 . 85.93(5)
Ni2 Te2 Ni3 5_556 . 95.06(4)
Ni2 Te2 Ni3 5_566 . 174.17(5)
Ni3 Te2 Ni3 1_565 . 82.03(5)

loop_
_geom_bond_atom_site_label_1
_geom_bond_atom_site_label_2
_geom_bond_site_symmetry_2
_geom_bond_distance
Ni1 Te1 . 2.4894(14)
Ni1 Te2 5_556 2.5007(10)
Ni1 Te2 5_566 2.5007(10)
Ni1 Ni3 5_556 2.551(2)
Ni1 Te2 . 2.5582(16)
Ni1 Ni1 5_556 2.5928(16)
Ni1 Ni1 5_566 2.5928(16)
Ni1 Ni2 . 2.596(2)
Ni1 Ni3 1_565 2.6197(14)
Ni1 Ni3 . 2.6197(14)
Ni2 Ni3 2_554 2.521(3)
Ni2 Te1 2_564 2.5834(12)
Ni2 Te1 2_554 2.5834(12)
Ni2 Te2 1_554 2.6831(19)
Ni2 Te1 . 2.717(2)
Ni2 Te2 5_556 2.8370(13)
Ni2 Te2 5_566 2.8370(13)
Ni3 Ni2 2 2.521(3)
Ni3 Te1 2 2.5214(19)
Ni3 Ni1 5_556 2.551(2)
Ni3 Te1 . 2.6090(13)
Ni3 Te1 1_545 2.6090(13)
Ni3 Ni1 1_545 2.6197(14)
Ni3 Te2 1_545 2.9860(15)
Ni3 Te2 . 2.9860(15)
